data_1561303
loop_
_publ_author_name
'Tsymbarenko, Dmitry'
'Martynova, Irina'
'Grebenyuk, Dimitry'
'Shegolev, Vsevolod'
'Kuzmina, Natalia'

_publ_section_title
;
 One-dimensional coordination polymers of whole row rare earth
 tris-pivalates
;
_journal_name_full 'Journal of Solid State Chemistry'
_journal_page_first 876
_journal_page_last 884
_journal_paper_doi 10.1016/j.jssc.2017.12.024
_journal_volume 258
_journal_year 2018
_chemical_formula_moiety 'C15 H27 La O6'
_chemical_formula_sum 'C15 H27 La O6'
_chemical_formula_weight 442.28
_space_group_IT_number 14
_space_group_name_Hall '-P 2ybc'
_space_group_name_H-M_alt 'P 1 21/c 1'
_symmetry_cell_setting monoclinic
_symmetry_space_group_name_Hall '-P 2ybc'
_symmetry_space_group_name_H-M 'P 1 21/c 1'
_atom_sites_solution_hydrogens geom
_atom_sites_solution_primary direct
_atom_sites_solution_secondary difmap
_cell_angle_alpha 90.00
_cell_angle_beta 107.0820(10)
_cell_angle_gamma 90.00
_cell_formula_units_Z 4
_cell_length_a 12.0360(7)
_cell_length_b 21.0735(12)
_cell_length_c 7.9245(5)
_cell_measurement_reflns_used 6134
_cell_measurement_temperature 120(2)
_cell_measurement_theta_max 30.788
_cell_measurement_theta_min 2.621
_cell_volume 1921.3(2)
_computing_structure_refinement 'SHELXL-97 (Sheldrick, 2008)'
_computing_structure_solution 'SHELXS-97 (Sheldrick, 2008)'
_diffrn_ambient_temperature 120(2)
_diffrn_measured_fraction_theta_full 1.000
_diffrn_measured_fraction_theta_max 1.000
_diffrn_measurement_device_type 'Bruker SMART APEX II CCD Area detector'
_diffrn_measurement_method 'phi and omega scans'
_diffrn_radiation_monochromator graphite
_diffrn_radiation_source 'fine-focus sealed tube'
_diffrn_radiation_type MoK\a
_diffrn_radiation_wavelength 0.71073
_diffrn_reflns_av_R_equivalents 0.0577
_diffrn_reflns_av_sigmaI/netI 0.0526
_diffrn_reflns_limit_h_max 16
_diffrn_reflns_limit_h_min -16
_diffrn_reflns_limit_k_max 29
_diffrn_reflns_limit_k_min -29
_diffrn_reflns_limit_l_max 11
_diffrn_reflns_limit_l_min -11
_diffrn_reflns_number 24457
_diffrn_reflns_theta_full 29.99
_diffrn_reflns_theta_max 29.99
_diffrn_reflns_theta_min 1.77
_exptl_absorpt_coefficient_mu 2.245
_exptl_absorpt_correction_T_max 0.7958
_exptl_absorpt_correction_T_min 0.6431
_exptl_absorpt_correction_type multi-scan
_exptl_absorpt_process_details SADABS
_exptl_crystal_colour colourless
_exptl_crystal_density_diffrn 1.529
_exptl_crystal_density_method 'not measured'
_exptl_crystal_description needle
_exptl_crystal_F_000 888
_exptl_crystal_size_max 0.45
_exptl_crystal_size_mid 0.21
_exptl_crystal_size_min 0.10
_refine_diff_density_max 1.210
_refine_diff_density_min -1.337
_refine_diff_density_rms 0.122
_refine_ls_extinction_method none
_refine_ls_goodness_of_fit_ref 1.071
_refine_ls_hydrogen_treatment constr
_refine_ls_matrix_type full
_refine_ls_number_parameters 208
_refine_ls_number_reflns 5593
_refine_ls_number_restraints 0
_refine_ls_restrained_S_all 1.071
_refine_ls_R_factor_all 0.0722
_refine_ls_R_factor_gt 0.0374
_refine_ls_shift/su_max 0.001
_refine_ls_shift/su_mean 0.000
_refine_ls_structure_factor_coef Fsqd
_refine_ls_weighting_details 'calc w=1/[\s^2^(Fo^2^)+(0.0177P)^2^+0.3512P] where P=(Fo^2^+2Fc^2^)/3'
_refine_ls_weighting_scheme calc
_refine_ls_wR_factor_gt 0.0549
_refine_ls_wR_factor_ref 0.0640
_reflns_number_gt 3641
_reflns_number_total 5593
_reflns_threshold_expression >2sigma(I)
_cod_data_source_file JSSC-2018-258-876.cif
_cod_data_source_block 1
_cod_depositor_comments
;
The following automatic conversions were performed:

data item '_symmetry_cell_setting' value 'Monoclinic' was changed to
'monoclinic' in accordance with the built-in table derived from the
CIF Core dictionary named 'cif_core.dic' version 2.4.5 last updated
on 2014-11-21.

Automatic conversion script
Id: cif_fix_values 8369 2020-08-20 11:38:08Z andrius 
;
_cod_original_sg_symbol_H-M P2(1)/c
_cod_database_code 1561303

loop_
_symmetry_equiv_pos_as_xyz
'x, y, z'
'-x, y+1/2, -z+1/2'
'-x, -y, -z'
'x, -y-1/2, z-1/2'

loop_
_atom_site_label
_atom_site_type_symbol
_atom_site_fract_x
_atom_site_fract_y
_atom_site_fract_z
_atom_site_U_iso_or_equiv
_atom_site_adp_type
_atom_site_occupancy
_atom_site_symmetry_multiplicity
_atom_site_calc_flag
_atom_site_refinement_flags
_atom_site_disorder_assembly
_atom_site_disorder_group
La1 La 0.204592(15) 0.750774(12) 0.78660(2) 0.01039(5) Uani 1 1 d . . .
O1 O -0.0033(2) 0.71568(12) 1.1535(3) 0.0191(5) Uani 1 1 d . . .
O2 O 0.10178(19) 0.69378(10) 0.9760(3) 0.0135(5) Uani 1 1 d . . .
O3 O 0.34566(19) 0.72928(10) 1.0866(3) 0.0122(5) Uani 1 1 d . . .
O4 O 0.3543(2) 0.66538(11) 1.3092(3) 0.0191(5) Uani 1 1 d . . .
O5 O 0.1678(2) 0.67324(11) 0.5095(3) 0.0129(5) Uani 1 1 d . . .
O6 O 0.2629(2) 0.63753(11) 0.7725(3) 0.0189(5) Uani 1 1 d . . .
C1 C 0.0045(3) 0.69190(15) 1.0120(4) 0.0135(7) Uani 1 1 d . . .
C2 C -0.1018(3) 0.65990(16) 0.8870(4) 0.0162(7) Uani 1 1 d . . .
C3 C -0.0755(3) 0.63360(18) 0.7234(5) 0.0250(9) Uani 1 1 d . . .
H3A H -0.0087 0.6048 0.7595 0.037 Uiso 1 1 calc R . .
H3B H -0.0574 0.6687 0.6546 0.037 Uiso 1 1 calc R . .
H3C H -0.1433 0.6104 0.6509 0.037 Uiso 1 1 calc R . .
C4 C -0.1394(3) 0.60586(18) 0.9881(5) 0.0250(9) Uani 1 1 d . . .
H4A H -0.0786 0.5733 1.0182 0.037 Uiso 1 1 calc R . .
H4B H -0.2118 0.5871 0.9141 0.037 Uiso 1 1 calc R . .
H4C H -0.1517 0.6226 1.0966 0.037 Uiso 1 1 calc R . .
C5 C -0.1979(3) 0.71012(18) 0.8336(5) 0.0231(8) Uani 1 1 d . . .
H5A H -0.2154 0.7259 0.9392 0.035 Uiso 1 1 calc R . .
H5B H -0.2679 0.6912 0.7532 0.035 Uiso 1 1 calc R . .
H5C H -0.1717 0.7454 0.7742 0.035 Uiso 1 1 calc R . .
C6 C 0.3928(3) 0.68236(15) 1.1854(4) 0.0132(7) Uani 1 1 d . . .
C7 C 0.4978(3) 0.64794(16) 1.1577(5) 0.0164(7) Uani 1 1 d . . .
C8 C 0.5368(3) 0.67786(19) 1.0083(5) 0.0270(9) Uani 1 1 d . . .
H8A H 0.4746 0.6736 0.8968 0.040 Uiso 1 1 calc R . .
H8B H 0.6068 0.6562 0.9988 0.040 Uiso 1 1 calc R . .
H8C H 0.5539 0.7229 1.0338 0.040 Uiso 1 1 calc R . .
C9 C 0.5971(3) 0.65151(18) 1.3320(5) 0.0247(8) Uani 1 1 d . . .
H9A H 0.5731 0.6303 1.4257 0.037 Uiso 1 1 calc R . .
H9B H 0.6152 0.6961 1.3639 0.037 Uiso 1 1 calc R . .
H9C H 0.6662 0.6304 1.3172 0.037 Uiso 1 1 calc R . .
C10 C 0.4638(3) 0.57813(16) 1.1153(5) 0.0215(8) Uani 1 1 d . . .
H10A H 0.4439 0.5588 1.2152 0.032 Uiso 1 1 calc R . .
H10B H 0.5292 0.5552 1.0939 0.032 Uiso 1 1 calc R . .
H10C H 0.3964 0.5759 1.0098 0.032 Uiso 1 1 calc R . .
C11 C 0.2163(3) 0.62702(16) 0.6104(4) 0.0136(7) Uani 1 1 d . . .
C12 C 0.2192(3) 0.56018(16) 0.5373(5) 0.0170(7) Uani 1 1 d . . .
C13 C 0.1496(4) 0.55699(17) 0.3418(5) 0.0262(9) Uani 1 1 d . . .
H13A H 0.1869 0.5838 0.2731 0.039 Uiso 1 1 calc R . .
H13B H 0.0703 0.5721 0.3266 0.039 Uiso 1 1 calc R . .
H13C H 0.1471 0.5130 0.3005 0.039 Uiso 1 1 calc R . .
C14 C 0.3470(3) 0.54232(17) 0.5639(5) 0.0235(8) Uani 1 1 d . . .
H14A H 0.3899 0.5448 0.6897 0.035 Uiso 1 1 calc R . .
H14B H 0.3813 0.5718 0.4975 0.035 Uiso 1 1 calc R . .
H14C H 0.3513 0.4990 0.5214 0.035 Uiso 1 1 calc R . .
C15 C 0.1672(4) 0.51491(17) 0.6459(5) 0.0258(9) Uani 1 1 d . . .
H15A H 0.2108 0.5185 0.7712 0.039 Uiso 1 1 calc R . .
H15B H 0.1718 0.4712 0.6064 0.039 Uiso 1 1 calc R . .
H15C H 0.0856 0.5261 0.6296 0.039 Uiso 1 1 calc R . .

loop_
_atom_site_aniso_label
_atom_site_aniso_U_11
_atom_site_aniso_U_22
_atom_site_aniso_U_33
_atom_site_aniso_U_23
_atom_site_aniso_U_13
_atom_site_aniso_U_12
La1 0.01262(8) 0.01181(8) 0.00725(7) -0.00020(11) 0.00373(5) -0.00006(11)
O1 0.0155(12) 0.0272(14) 0.0152(12) -0.0054(11) 0.0054(10) -0.0026(11)
O2 0.0158(12) 0.0132(12) 0.0131(12) -0.0003(9) 0.0064(10) -0.0021(10)
O3 0.0127(11) 0.0128(11) 0.0093(11) -0.0007(8) 0.0006(9) -0.0003(9)
O4 0.0233(14) 0.0186(13) 0.0188(13) 0.0074(10) 0.0114(11) 0.0056(11)
O5 0.0159(12) 0.0107(11) 0.0127(12) 0.0029(9) 0.0053(10) 0.0016(9)
O6 0.0255(14) 0.0160(13) 0.0120(12) -0.0003(10) 0.0007(11) 0.0047(11)
C1 0.0137(16) 0.0123(16) 0.0140(16) 0.0026(13) 0.0034(13) 0.0023(13)
C2 0.0146(17) 0.0199(18) 0.0134(16) -0.0020(14) 0.0029(14) -0.0007(14)
C3 0.023(2) 0.029(2) 0.023(2) -0.0080(17) 0.0057(16) -0.0076(17)
C4 0.024(2) 0.025(2) 0.024(2) 0.0019(16) 0.0040(17) -0.0077(17)
C5 0.0186(19) 0.028(2) 0.0213(19) -0.0017(16) 0.0036(16) 0.0014(16)
C6 0.0151(17) 0.0108(16) 0.0132(16) -0.0011(13) 0.0034(14) 0.0010(13)
C7 0.0162(17) 0.0178(18) 0.0170(17) 0.0026(14) 0.0078(14) 0.0064(14)
C8 0.024(2) 0.031(2) 0.032(2) 0.0079(18) 0.0179(18) 0.0075(17)
C9 0.0176(19) 0.029(2) 0.025(2) -0.0022(17) 0.0012(16) 0.0027(16)
C10 0.027(2) 0.0163(18) 0.0196(19) -0.0026(15) 0.0036(16) 0.0064(16)
C11 0.0121(16) 0.0154(17) 0.0148(16) 0.0019(13) 0.0064(14) 0.0011(13)
C12 0.024(2) 0.0111(16) 0.0151(16) -0.0002(14) 0.0039(15) 0.0011(14)
C13 0.042(2) 0.0160(19) 0.0188(19) -0.0054(15) 0.0066(18) -0.0018(17)
C14 0.031(2) 0.0172(19) 0.025(2) 0.0015(16) 0.0126(17) 0.0099(16)
C15 0.038(2) 0.0152(19) 0.026(2) -0.0001(16) 0.0115(18) -0.0041(17)

loop_
_atom_type_symbol
_atom_type_description
_atom_type_scat_dispersion_real
_atom_type_scat_dispersion_imag
_atom_type_scat_source
C C 0.0033 0.0016 'International Tables Vol C Tables 4.2.6.8 and 6.1.1.4'
H H 0.0000 0.0000 'International Tables Vol C Tables 4.2.6.8 and 6.1.1.4'
O O 0.0106 0.0060 'International Tables Vol C Tables 4.2.6.8 and 6.1.1.4'
La La -0.2871 2.4523 'International Tables Vol C Tables 4.2.6.8 and 6.1.1.4'

loop_
_geom_angle_atom_site_label_1
_geom_angle_atom_site_label_2
_geom_angle_atom_site_label_3
_geom_angle
_geom_angle_site_symmetry_1
_geom_angle_site_symmetry_3
O4 La1 O6 118.27(8) 4_575 .
O4 La1 O2 140.20(7) 4_575 .
O6 La1 O2 76.37(8) . .
O4 La1 O1 116.12(8) 4_575 4_575
O6 La1 O1 120.50(8) . 4_575
O2 La1 O1 77.35(8) . 4_575
O4 La1 O5 76.78(8) 4_575 4_576
O6 La1 O5 138.42(8) . 4_576
O2 La1 O5 70.49(7) . 4_576
O1 La1 O5 75.94(8) 4_575 4_576
O4 La1 O3 77.73(8) 4_575 .
O6 La1 O3 75.56(7) . .
O2 La1 O3 70.41(7) . .
O1 La1 O3 139.19(7) 4_575 .
O5 La1 O3 70.21(7) 4_576 .
O4 La1 O5 115.79(7) 4_575 .
O6 La1 O5 50.15(7) . .
O2 La1 O5 101.95(7) . .
O1 La1 O5 85.57(7) 4_575 .
O5 La1 O5 161.11(10) 4_576 .
O3 La1 O5 124.65(7) . .
O4 La1 O3 50.18(7) 4_575 4_575
O6 La1 O3 83.58(7) . 4_575
O2 La1 O3 159.82(7) . 4_575
O1 La1 O3 115.72(7) 4_575 4_575
O5 La1 O3 126.08(7) 4_576 4_575
O3 La1 O3 102.59(8) . 4_575
O5 La1 O3 65.75(7) . 4_575
O4 La1 O2 83.44(8) 4_575 4_575
O6 La1 O2 115.84(7) . 4_575
O2 La1 O2 125.59(9) . 4_575
O1 La1 O2 50.01(7) 4_575 4_575
O5 La1 O2 103.80(7) 4_576 4_575
O3 La1 O2 161.08(7) . 4_575
O5 La1 O2 65.82(7) . 4_575
O3 La1 O2 65.73(7) 4_575 4_575
O4 La1 C6 24.58(8) 4_575 4_575
O6 La1 C6 101.22(9) . 4_575
O2 La1 C6 159.39(8) . 4_575
O1 La1 C6 119.80(8) 4_575 4_575
O5 La1 C6 101.12(8) 4_576 4_575
O3 La1 C6 89.09(8) . 4_575
O5 La1 C6 91.36(8) . 4_575
O3 La1 C6 25.63(7) 4_575 4_575
O2 La1 C6 74.21(8) 4_575 4_575
O4 La1 C11 121.41(8) 4_575 .
O6 La1 C11 24.67(8) . .
O2 La1 C11 87.77(8) . .
O1 La1 C11 103.15(9) 4_575 .
O5 La1 C11 158.01(8) 4_576 .
O3 La1 C11 99.97(8) . .
O5 La1 C11 25.55(8) . .
O3 La1 C11 74.59(8) 4_575 .
O2 La1 C11 91.36(8) 4_575 .
C6 La1 C11 98.26(9) 4_575 .
O4 La1 C1 100.18(9) 4_575 4_575
O6 La1 C1 122.06(8) . 4_575
O2 La1 C1 101.27(8) . 4_575
O1 La1 C1 24.55(8) 4_575 4_575
O5 La1 C1 89.06(8) 4_576 4_575
O3 La1 C1 159.17(8) . 4_575
O5 La1 C1 75.20(8) . 4_575
O3 La1 C1 91.20(8) 4_575 4_575
O2 La1 C1 25.47(8) 4_575 4_575
C6 La1 C1 97.29(9) 4_575 4_575
C11 La1 C1 98.71(9) . 4_575
C1 O1 La1 99.2(2) . 4_576
C1 O2 La1 142.0(2) . .
C1 O2 La1 90.83(19) . 4_576
La1 O2 La1 99.48(7) . 4_576
C6 O3 La1 140.0(2) . .
C6 O3 La1 90.20(19) . 4_576
La1 O3 La1 99.29(7) . 4_576
C6 O4 La1 99.6(2) . 4_576
C11 O5 La1 140.9(2) . 4_575
C11 O5 La1 90.99(19) . .
La1 O5 La1 99.62(8) 4_575 .
C11 O6 La1 99.6(2) . .
O1 C1 O2 119.9(3) . .
O1 C1 C2 119.1(3) . .
O2 C1 C2 121.0(3) . .
O1 C1 La1 56.23(17) . 4_576
O2 C1 La1 63.70(17) . 4_576
C2 C1 La1 174.2(2) . 4_576
C1 C2 C3 111.6(3) . .
C1 C2 C5 107.2(3) . .
C3 C2 C5 110.1(3) . .
C1 C2 C4 108.0(3) . .
C3 C2 C4 109.9(3) . .
C5 C2 C4 110.1(3) . .
C2 C3 H3A 109.5 . .
C2 C3 H3B 109.5 . .
H3A C3 H3B 109.5 . .
C2 C3 H3C 109.5 . .
H3A C3 H3C 109.5 . .
H3B C3 H3C 109.5 . .
C2 C4 H4A 109.5 . .
C2 C4 H4B 109.5 . .
H4A C4 H4B 109.5 . .
C2 C4 H4C 109.5 . .
H4A C4 H4C 109.5 . .
H4B C4 H4C 109.5 . .
C2 C5 H5A 109.5 . .
C2 C5 H5B 109.5 . .
H5A C5 H5B 109.5 . .
C2 C5 H5C 109.5 . .
H5A C5 H5C 109.5 . .
H5B C5 H5C 109.5 . .
O4 C6 O3 119.9(3) . .
O4 C6 C7 119.2(3) . .
O3 C6 C7 120.9(3) . .
O4 C6 La1 55.80(17) . 4_576
O3 C6 La1 64.18(17) . 4_576
C7 C6 La1 172.9(2) . 4_576
C6 C7 C8 111.7(3) . .
C6 C7 C10 107.9(3) . .
C8 C7 C10 110.3(3) . .
C6 C7 C9 107.8(3) . .
C8 C7 C9 109.9(3) . .
C10 C7 C9 109.2(3) . .
C7 C8 H8A 109.5 . .
C7 C8 H8B 109.5 . .
H8A C8 H8B 109.5 . .
C7 C8 H8C 109.5 . .
H8A C8 H8C 109.5 . .
H8B C8 H8C 109.5 . .
C7 C9 H9A 109.5 . .
C7 C9 H9B 109.5 . .
H9A C9 H9B 109.5 . .
C7 C9 H9C 109.5 . .
H9A C9 H9C 109.5 . .
H9B C9 H9C 109.5 . .
C7 C10 H10A 109.5 . .
C7 C10 H10B 109.5 . .
H10A C10 H10B 109.5 . .
C7 C10 H10C 109.5 . .
H10A C10 H10C 109.5 . .
H10B C10 H10C 109.5 . .
O6 C11 O5 119.0(3) . .
O6 C11 C12 119.7(3) . .
O5 C11 C12 121.3(3) . .
O6 C11 La1 55.76(17) . .
O5 C11 La1 63.46(17) . .
C12 C11 La1 173.7(2) . .
C11 C12 C13 110.9(3) . .
C11 C12 C15 107.6(3) . .
C13 C12 C15 110.4(3) . .
C11 C12 C14 107.9(3) . .
C13 C12 C14 110.8(3) . .
C15 C12 C14 109.1(3) . .
C12 C13 H13A 109.5 . .
C12 C13 H13B 109.5 . .
H13A C13 H13B 109.5 . .
C12 C13 H13C 109.5 . .
H13A C13 H13C 109.5 . .
H13B C13 H13C 109.5 . .
C12 C14 H14A 109.5 . .
C12 C14 H14B 109.5 . .
H14A C14 H14B 109.5 . .
C12 C14 H14C 109.5 . .
H14A C14 H14C 109.5 . .
H14B C14 H14C 109.5 . .
C12 C15 H15A 109.5 . .
C12 C15 H15B 109.5 . .
H15A C15 H15B 109.5 . .
C12 C15 H15C 109.5 . .
H15A C15 H15C 109.5 . .
H15B C15 H15C 109.5 . .

loop_
_geom_bond_atom_site_label_1
_geom_bond_atom_site_label_2
_geom_bond_distance
_geom_bond_site_symmetry_2
La1 O4 2.492(2) 4_575
La1 O6 2.499(2) .
La1 O2 2.513(2) .
La1 O1 2.514(2) 4_575
La1 O5 2.518(2) 4_576
La1 O3 2.524(2) .
La1 O5 2.667(2) .
La1 O3 2.674(2) 4_575
La1 O2 2.677(2) 4_575
La1 C6 2.971(3) 4_575
La1 C11 2.981(3) .
La1 C1 2.986(3) 4_575
O1 C1 1.257(4) .
O1 La1 2.514(2) 4_576
O2 C1 1.284(4) .
O2 La1 2.677(2) 4_576
O3 C6 1.285(4) .
O3 La1 2.674(2) 4_576
O4 C6 1.254(4) .
O4 La1 2.492(2) 4_576
O5 C11 1.286(4) .
O5 La1 2.518(2) 4_575
O6 C11 1.262(4) .
C1 C2 1.526(5) .
C1 La1 2.986(3) 4_576
C2 C3 1.527(5) .
C2 C5 1.532(5) .
C2 C4 1.535(5) .
C3 H3A 0.9800 .
C3 H3B 0.9800 .
C3 H3C 0.9800 .
C4 H4A 0.9800 .
C4 H4B 0.9800 .
C4 H4C 0.9800 .
C5 H5A 0.9800 .
C5 H5B 0.9800 .
C5 H5C 0.9800 .
C6 C7 1.528(4) .
C6 La1 2.971(3) 4_576
C7 C8 1.532(5) .
C7 C10 1.538(5) .
C7 C9 1.540(5) .
C8 H8A 0.9800 .
C8 H8B 0.9800 .
C8 H8C 0.9800 .
C9 H9A 0.9800 .
C9 H9B 0.9800 .
C9 H9C 0.9800 .
C10 H10A 0.9800 .
C10 H10B 0.9800 .
C10 H10C 0.9800 .
C11 C12 1.527(5) .
C12 C13 1.531(5) .
C12 C15 1.536(5) .
C12 C14 1.537(5) .
C13 H13A 0.9800 .
C13 H13B 0.9800 .
C13 H13C 0.9800 .
C14 H14A 0.9800 .
C14 H14B 0.9800 .
C14 H14C 0.9800 .
C15 H15A 0.9800 .
C15 H15B 0.9800 .
C15 H15C 0.9800 .
